data_7705318
loop_
_publ_author_name
'Leszczy\'nska, Kinga I'
'Deglmann, Peter'
'Pr\"asang, Carsten'
'Huch, Volker'
'Zimmer, Michael'
'Schweinfurth, David'
'Scheschkewitz, David'

_publ_section_title
;
 Pentamethylcyclopentadienyl-substituted hypersilylsilylene: reversible
 and irreversible activation of C[double bond, length as m-dash]C double
 bonds and dihydrogen.
;
_journal_issue 38
_journal_name_full 'Dalton transactions (Cambridge, England : 2003)'
_journal_page_first 13218
_journal_page_last 13225
_journal_paper_doi 10.1039/d0dt02943b
_journal_volume 49
_journal_year 2020
_chemical_formula_moiety 'C19 H42 Si5'
_chemical_formula_sum 'C19 H42 Si5'
_chemical_formula_weight 410.97
_chemical_properties_physical Air-sensitive,Moisture-sensitive
_space_group_crystal_system triclinic
_space_group_IT_number 2
_space_group_name_Hall '-P 1'
_space_group_name_H-M_alt 'P -1'
_atom_sites_solution_hydrogens geom
_audit_creation_method SHELXL-2018/3
_audit_update_record
;
2020-05-07 deposited with the CCDC.	2020-08-28 downloaded from the CCDC.
;
_cell_angle_alpha 89.447(2)
_cell_angle_beta 89.918(2)
_cell_angle_gamma 87.141(2)
_cell_formula_units_Z 2
_cell_length_a 9.0809(7)
_cell_length_b 9.9667(9)
_cell_length_c 14.8247(13)
_cell_measurement_reflns_used 8746
_cell_measurement_temperature 152(2)
_cell_measurement_theta_max 32.56
_cell_measurement_theta_min 2.45
_cell_volume 1340.0(2)
_computing_cell_refinement 'Bruker SAINT'
_computing_data_collection 'Bruker APEX2'
_computing_data_reduction 'Bruker SAINT'
_computing_molecular_graphics 'Bruker SHELXTL'
_computing_publication_material 'Bruker SHELXTL'
_computing_structure_refinement 'SHELXL-2018/3 (Sheldrick, 2018)'
_computing_structure_solution 'SHELXS-97 (Sheldrick 2008)'
_diffrn_ambient_temperature 152(2)
_diffrn_measured_fraction_theta_full 0.993
_diffrn_measured_fraction_theta_max 0.993
_diffrn_measurement_device_type 'Bruker APEX-II CCD'
_diffrn_measurement_method '\f and \w scans'
_diffrn_radiation_type MoK\a
_diffrn_radiation_wavelength 0.71073
_diffrn_reflns_av_R_equivalents 0.0235
_diffrn_reflns_av_unetI/netI 0.0253
_diffrn_reflns_Laue_measured_fraction_full 0.993
_diffrn_reflns_Laue_measured_fraction_max 0.993
_diffrn_reflns_limit_h_max 13
_diffrn_reflns_limit_h_min -13
_diffrn_reflns_limit_k_max 15
_diffrn_reflns_limit_k_min -15
_diffrn_reflns_limit_l_max 22
_diffrn_reflns_limit_l_min -22
_diffrn_reflns_number 31847
_diffrn_reflns_point_group_measured_fraction_full 0.993
_diffrn_reflns_point_group_measured_fraction_max 0.993
_diffrn_reflns_theta_full 25.242
_diffrn_reflns_theta_max 32.651
_diffrn_reflns_theta_min 1.374
_exptl_absorpt_coefficient_mu 0.268
_exptl_absorpt_correction_T_max 0.7464
_exptl_absorpt_correction_T_min 0.6930
_exptl_absorpt_correction_type multi-scan
_exptl_absorpt_process_details
; 
 SADABS 2016/2: Krause, L., Herbst-Irmer, R., Sheldrick G.M. & Stalke D., 
 J. Appl. Cryst. 48 (2015) 3-10 
;
_exptl_crystal_colour red
_exptl_crystal_density_diffrn 1.019
_exptl_crystal_description block
_exptl_crystal_F_000 452
_exptl_crystal_recrystallization_method 'Re-crystallisation from solvent'
_exptl_crystal_size_max 0.603
_exptl_crystal_size_mid 0.404
_exptl_crystal_size_min 0.188
_refine_diff_density_max 0.695
_refine_diff_density_min -0.300
_refine_diff_density_rms 0.064
_refine_ls_extinction_method none
_refine_ls_goodness_of_fit_ref 1.078
_refine_ls_hydrogen_treatment constr
_refine_ls_matrix_type full
_refine_ls_number_parameters 231
_refine_ls_number_reflns 9747
_refine_ls_number_restraints 0
_refine_ls_restrained_S_all 1.078
_refine_ls_R_factor_all 0.0586
_refine_ls_R_factor_gt 0.0497
_refine_ls_shift/su_max 0.003
_refine_ls_shift/su_mean 0.000
_refine_ls_structure_factor_coef Fsqd
_refine_ls_weighting_details 'w=1/[\s^2^(Fo^2^)+(0.0369P)^2^+1.4996P] where P=(Fo^2^+2Fc^2^)/3'
_refine_ls_weighting_scheme calc
_refine_ls_wR_factor_gt 0.1290
_refine_ls_wR_factor_ref 0.1327
_reflns_Friedel_coverage 0.000
_reflns_number_gt 8254
_reflns_number_total 9747
_reflns_threshold_expression 'I > 2\s(I)'
_cod_data_source_file d0dt02943b2.cif
_cod_data_source_block sh3832
_cod_depositor_comments 'Adding full bibliography for 7705318--7705321.cif.'
_cod_database_code 7705318
_shelx_shelxl_version_number 2018/3
_shelx_space_group_comment
; 
The symmetry employed for this shelxl refinement is uniquely defined 
by the following loop, which should always be used as a source of 
symmetry information in preference to the above space-group names. 
They are only intended as comments. 
;
_shelx_estimated_absorpt_t_min 0.855
_shelx_estimated_absorpt_t_max 0.951

loop_
_space_group_symop_operation_xyz
'x, y, z'
'-x, -y, -z'

loop_
_atom_site_label
_atom_site_type_symbol
_atom_site_fract_x
_atom_site_fract_y
_atom_site_fract_z
_atom_site_U_iso_or_equiv
_atom_site_adp_type
_atom_site_occupancy
_atom_site_site_symmetry_order
_atom_site_calc_flag
_atom_site_refinement_flags_posn
_atom_site_refinement_flags_adp
_atom_site_refinement_flags_occupancy
_atom_site_disorder_assembly
_atom_site_disorder_group
Si1 Si 0.84466(5) 0.40532(5) 0.76198(4) 0.02491(10) Uani 1 1 d . . . . .
Si2 Si 0.65772(5) 0.23972(4) 0.74318(3) 0.01988(9) Uani 1 1 d . . . . .
Si3 Si 0.73089(6) 0.10806(5) 0.86942(4) 0.02892(11) Uani 1 1 d . . . . .
Si4 Si 0.74470(6) 0.12506(5) 0.61446(3) 0.02598(10) Uani 1 1 d . . . . .
Si5 Si 0.39808(5) 0.24306(6) 0.73991(4) 0.02951(11) Uani 1 1 d . . . . .
C1 C 0.7330(2) 0.58729(18) 0.79626(16) 0.0341(4) Uani 1 1 d . . . . .
C2 C 0.8646(2) 0.63348(19) 0.83690(13) 0.0318(4) Uani 1 1 d . . . . .
C3 C 0.9660(2) 0.65854(17) 0.76934(14) 0.0294(3) Uani 1 1 d . . . . .
C4 C 0.9055(2) 0.62610(19) 0.68646(14) 0.0339(4) Uani 1 1 d . . . . .
C5 C 0.7587(2) 0.58417(18) 0.70010(15) 0.0348(4) Uani 1 1 d . . . . .
C6 C 0.5842(3) 0.5810(3) 0.8410(2) 0.0586(8) Uani 1 1 d . . . . .
H6A H 0.597021 0.548347 0.903192 0.088 Uiso 1 1 calc R U . . .
H6B H 0.523705 0.519690 0.807635 0.088 Uiso 1 1 calc R U . . .
H6C H 0.535331 0.670903 0.841234 0.088 Uiso 1 1 calc R U . . .
C7 C 0.8887(4) 0.6487(3) 0.93588(17) 0.0581(7) Uani 1 1 d . . . . .
H7A H 0.987986 0.613332 0.951725 0.087 Uiso 1 1 calc R U . . .
H7B H 0.815553 0.598869 0.969288 0.087 Uiso 1 1 calc R U . . .
H7C H 0.878232 0.744047 0.951560 0.087 Uiso 1 1 calc R U . . .
C8 C 1.1225(3) 0.6951(2) 0.7845(2) 0.0491(6) Uani 1 1 d . . . . .
H8A H 1.125328 0.761698 0.832612 0.074 Uiso 1 1 calc R U . . .
H8B H 1.161994 0.733016 0.728746 0.074 Uiso 1 1 calc R U . . .
H8C H 1.182401 0.614576 0.801996 0.074 Uiso 1 1 calc R U . . .
C9 C 0.9822(4) 0.6355(3) 0.59723(18) 0.0591(7) Uani 1 1 d . . . . .
H9A H 1.024287 0.723835 0.591091 0.089 Uiso 1 1 calc R U . . .
H9B H 0.911250 0.623829 0.548540 0.089 Uiso 1 1 calc R U . . .
H9C H 1.061254 0.565162 0.593694 0.089 Uiso 1 1 calc R U . . .
C10 C 0.6447(3) 0.5741(2) 0.6279(2) 0.0606(8) Uani 1 1 d . . . . .
H10A H 0.592902 0.661809 0.619059 0.091 Uiso 1 1 calc R U . . .
H10B H 0.573906 0.507783 0.646070 0.091 Uiso 1 1 calc R U . . .
H10C H 0.692714 0.545987 0.571482 0.091 Uiso 1 1 calc R U . . .
C11 C 0.9291(3) 0.0467(3) 0.86057(19) 0.0485(6) Uani 1 1 d . . . . .
H11A H 0.991423 0.123764 0.854216 0.073 Uiso 1 1 calc R U . . .
H11B H 0.941939 -0.011057 0.807747 0.073 Uiso 1 1 calc R U . . .
H11C H 0.957396 -0.004498 0.915116 0.073 Uiso 1 1 calc R U . . .
C12 C 0.6180(3) -0.0436(2) 0.88677(18) 0.0477(6) Uani 1 1 d . . . . .
H12A H 0.651873 -0.092402 0.941211 0.072 Uiso 1 1 calc R U . . .
H12B H 0.629624 -0.102646 0.834476 0.072 Uiso 1 1 calc R U . . .
H12C H 0.513919 -0.014747 0.893637 0.072 Uiso 1 1 calc R U . . .
C13 C 0.7104(3) 0.2139(3) 0.97302(16) 0.0518(6) Uani 1 1 d . . . . .
H13A H 0.606609 0.243177 0.980838 0.078 Uiso 1 1 calc R U . . .
H13B H 0.770035 0.292680 0.966508 0.078 Uiso 1 1 calc R U . . .
H13C H 0.743921 0.160996 1.025858 0.078 Uiso 1 1 calc R U . . .
C14 C 0.9484(2) 0.1383(3) 0.60346(17) 0.0485(6) Uani 1 1 d . . . . .
H14A H 0.998050 0.089269 0.653307 0.073 Uiso 1 1 calc R U . . .
H14B H 0.972382 0.233041 0.605327 0.073 Uiso 1 1 calc R U . . .
H14C H 0.981658 0.099618 0.545965 0.073 Uiso 1 1 calc R U . . .
C15 C 0.7087(3) -0.0582(2) 0.6155(2) 0.0505(6) Uani 1 1 d . . . . .
H15A H 0.746440 -0.099122 0.559659 0.076 Uiso 1 1 calc R U . . .
H15B H 0.602338 -0.069482 0.619925 0.076 Uiso 1 1 calc R U . . .
H15C H 0.758446 -0.101874 0.667356 0.076 Uiso 1 1 calc R U . . .
C16 C 0.6571(3) 0.2029(3) 0.51063(15) 0.0478(6) Uani 1 1 d . . . . .
H16A H 0.673292 0.299373 0.509276 0.072 Uiso 1 1 calc R U . . .
H16B H 0.551026 0.189169 0.511485 0.072 Uiso 1 1 calc R U . . .
H16C H 0.701367 0.160759 0.456919 0.072 Uiso 1 1 calc R U . . .
C17 C 0.3167(3) 0.2861(3) 0.85282(18) 0.0492(6) Uani 1 1 d . . . . .
H17A H 0.209225 0.297628 0.847482 0.074 Uiso 1 1 calc R U . . .
H17B H 0.356329 0.369849 0.874089 0.074 Uiso 1 1 calc R U . . .
H17C H 0.341907 0.213493 0.895941 0.074 Uiso 1 1 calc R U . . .
C18 C 0.3111(3) 0.3638(3) 0.65515(19) 0.0500(6) Uani 1 1 d . . . . .
H18A H 0.204200 0.354167 0.654362 0.075 Uiso 1 1 calc R U . . .
H18B H 0.351790 0.344398 0.595169 0.075 Uiso 1 1 calc R U . . .
H18C H 0.331789 0.455955 0.671731 0.075 Uiso 1 1 calc R U . . .
C19 C 0.3379(3) 0.0717(3) 0.7091(2) 0.0502(6) Uani 1 1 d . . . . .
H19A H 0.393790 0.003329 0.744682 0.075 Uiso 1 1 calc R U . . .
H19B H 0.356063 0.056382 0.644725 0.075 Uiso 1 1 calc R U . . .
H19C H 0.232403 0.066117 0.721726 0.075 Uiso 1 1 calc R U . . .

loop_
_atom_site_aniso_label
_atom_site_aniso_U_11
_atom_site_aniso_U_22
_atom_site_aniso_U_33
_atom_site_aniso_U_23
_atom_site_aniso_U_13
_atom_site_aniso_U_12
Si1 0.0233(2) 0.01744(19) 0.0340(2) 0.00017(17) -0.00443(17) -0.00210(15)
Si2 0.01897(19) 0.01787(18) 0.0229(2) -0.00025(15) -0.00169(15) -0.00157(14)
Si3 0.0304(2) 0.0292(2) 0.0275(2) 0.00770(18) -0.00475(18) -0.00602(19)
Si4 0.0247(2) 0.0256(2) 0.0276(2) -0.00719(17) -0.00261(17) -0.00033(17)
Si5 0.0188(2) 0.0331(3) 0.0367(3) -0.0020(2) -0.00091(18) -0.00100(18)
C1 0.0310(9) 0.0182(7) 0.0531(12) -0.0008(7) 0.0043(8) -0.0010(6)
C2 0.0377(10) 0.0257(8) 0.0321(9) -0.0027(7) -0.0009(7) -0.0014(7)
C3 0.0296(8) 0.0199(7) 0.0390(10) -0.0040(6) -0.0012(7) -0.0040(6)
C4 0.0456(11) 0.0235(8) 0.0322(9) -0.0002(7) -0.0005(8) 0.0006(7)
C5 0.0420(10) 0.0177(7) 0.0448(11) 0.0015(7) -0.0160(8) -0.0027(7)
C6 0.0387(12) 0.0341(11) 0.103(2) -0.0095(13) 0.0255(14) -0.0046(9)
C7 0.079(2) 0.0614(17) 0.0333(12) -0.0093(11) 0.0004(12) 0.0009(15)
C8 0.0330(11) 0.0391(11) 0.0760(18) -0.0088(11) -0.0012(11) -0.0089(9)
C9 0.081(2) 0.0576(16) 0.0380(12) 0.0035(11) 0.0127(13) -0.0001(14)
C10 0.0725(18) 0.0320(11) 0.0781(19) 0.0121(11) -0.0472(16) -0.0106(11)
C11 0.0363(11) 0.0521(14) 0.0562(14) 0.0194(11) -0.0118(10) 0.0036(10)
C12 0.0571(14) 0.0379(11) 0.0492(13) 0.0174(10) -0.0044(11) -0.0164(10)
C13 0.0660(17) 0.0625(16) 0.0283(10) -0.0013(10) -0.0063(10) -0.0153(13)
C14 0.0290(10) 0.0734(17) 0.0434(12) -0.0160(12) 0.0073(9) -0.0035(10)
C15 0.0561(15) 0.0300(10) 0.0659(16) -0.0162(10) 0.0075(12) -0.0040(10)
C16 0.0575(14) 0.0575(14) 0.0275(10) -0.0078(9) -0.0099(9) 0.0062(11)
C17 0.0339(11) 0.0652(16) 0.0490(13) -0.0076(12) 0.0134(10) -0.0088(10)
C18 0.0279(10) 0.0578(15) 0.0634(16) 0.0108(12) -0.0091(10) 0.0049(9)
C19 0.0305(10) 0.0458(13) 0.0753(18) -0.0085(12) -0.0120(11) -0.0091(9)

loop_
_atom_type_symbol
_atom_type_description
_atom_type_scat_dispersion_real
_atom_type_scat_dispersion_imag
_atom_type_scat_source
C C 0.0033 0.0016 'International Tables Vol C Tables 4.2.6.8 and 6.1.1.4'
H H 0.0000 0.0000 'International Tables Vol C Tables 4.2.6.8 and 6.1.1.4'
Si Si 0.0817 0.0704 'International Tables Vol C Tables 4.2.6.8 and 6.1.1.4'

loop_
_geom_angle_atom_site_label_1
_geom_angle_atom_site_label_2
_geom_angle_atom_site_label_3
_geom_angle
_geom_angle_site_symmetry_1
_geom_angle_site_symmetry_3
_geom_angle_publ_flag
C1 Si1 C5 40.12(9) . . ?
C1 Si1 Si2 106.96(6) . . ?
C5 Si1 Si2 106.14(6) . . ?
Si4 Si2 Si3 107.18(3) . . ?
Si4 Si2 Si5 107.51(3) . . ?
Si3 Si2 Si5 106.24(3) . . ?
Si4 Si2 Si1 101.52(2) . . ?
Si3 Si2 Si1 95.40(2) . . ?
Si5 Si2 Si1 136.15(3) . . ?
C13 Si3 C11 107.99(13) . . ?
C13 Si3 C12 107.64(13) . . ?
C11 Si3 C12 107.41(12) . . ?
C13 Si3 Si2 108.71(9) . . ?
C11 Si3 Si2 111.38(8) . . ?
C12 Si3 Si2 113.51(8) . . ?
C14 Si4 C15 106.91(13) . . ?
C14 Si4 C16 107.57(13) . . ?
C15 Si4 C16 108.12(13) . . ?
C14 Si4 Si2 110.20(8) . . ?
C15 Si4 Si2 113.90(9) . . ?
C16 Si4 Si2 109.91(8) . . ?
C17 Si5 C18 107.34(13) . . ?
C17 Si5 C19 107.75(13) . . ?
C18 Si5 C19 106.41(13) . . ?
C17 Si5 Si2 111.51(8) . . ?
C18 Si5 Si2 114.33(8) . . ?
C19 Si5 Si2 109.19(8) . . ?
C2 C1 C5 106.77(17) . . ?
C2 C1 C6 126.1(2) . . ?
C5 C1 C6 125.1(2) . . ?
C2 C1 Si1 90.49(12) . . ?
C5 C1 Si1 70.39(11) . . ?
C6 C1 Si1 117.95(14) . . ?
C3 C2 C1 108.83(18) . . ?
C3 C2 C7 125.9(2) . . ?
C1 C2 C7 125.2(2) . . ?
C2 C3 C4 108.76(17) . . ?
C2 C3 C8 125.2(2) . . ?
C4 C3 C8 125.4(2) . . ?
C3 C4 C5 109.27(18) . . ?
C3 C4 C9 125.1(2) . . ?
C5 C4 C9 125.6(2) . . ?
C4 C5 C1 106.32(17) . . ?
C4 C5 C10 125.4(2) . . ?
C1 C5 C10 126.6(2) . . ?
C4 C5 Si1 89.66(12) . . ?
C1 C5 Si1 69.49(11) . . ?
C10 C5 Si1 118.47(14) . . ?
C1 C6 H6A 109.5 . . ?
C1 C6 H6B 109.5 . . ?
H6A C6 H6B 109.5 . . ?
C1 C6 H6C 109.5 . . ?
H6A C6 H6C 109.5 . . ?
H6B C6 H6C 109.5 . . ?
C2 C7 H7A 109.5 . . ?
C2 C7 H7B 109.5 . . ?
H7A C7 H7B 109.5 . . ?
C2 C7 H7C 109.5 . . ?
H7A C7 H7C 109.5 . . ?
H7B C7 H7C 109.5 . . ?
C3 C8 H8A 109.5 . . ?
C3 C8 H8B 109.5 . . ?
H8A C8 H8B 109.5 . . ?
C3 C8 H8C 109.5 . . ?
H8A C8 H8C 109.5 . . ?
H8B C8 H8C 109.5 . . ?
C4 C9 H9A 109.5 . . ?
C4 C9 H9B 109.5 . . ?
H9A C9 H9B 109.5 . . ?
C4 C9 H9C 109.5 . . ?
H9A C9 H9C 109.5 . . ?
H9B C9 H9C 109.5 . . ?
C5 C10 H10A 109.5 . . ?
C5 C10 H10B 109.5 . . ?
H10A C10 H10B 109.5 . . ?
C5 C10 H10C 109.5 . . ?
H10A C10 H10C 109.5 . . ?
H10B C10 H10C 109.5 . . ?
Si3 C11 H11A 109.5 . . ?
Si3 C11 H11B 109.5 . . ?
H11A C11 H11B 109.5 . . ?
Si3 C11 H11C 109.5 . . ?
H11A C11 H11C 109.5 . . ?
H11B C11 H11C 109.5 . . ?
Si3 C12 H12A 109.5 . . ?
Si3 C12 H12B 109.5 . . ?
H12A C12 H12B 109.5 . . ?
Si3 C12 H12C 109.5 . . ?
H12A C12 H12C 109.5 . . ?
H12B C12 H12C 109.5 . . ?
Si3 C13 H13A 109.5 . . ?
Si3 C13 H13B 109.5 . . ?
H13A C13 H13B 109.5 . . ?
Si3 C13 H13C 109.5 . . ?
H13A C13 H13C 109.5 . . ?
H13B C13 H13C 109.5 . . ?
Si4 C14 H14A 109.5 . . ?
Si4 C14 H14B 109.5 . . ?
H14A C14 H14B 109.5 . . ?
Si4 C14 H14C 109.5 . . ?
H14A C14 H14C 109.5 . . ?
H14B C14 H14C 109.5 . . ?
Si4 C15 H15A 109.5 . . ?
Si4 C15 H15B 109.5 . . ?
H15A C15 H15B 109.5 . . ?
Si4 C15 H15C 109.5 . . ?
H15A C15 H15C 109.5 . . ?
H15B C15 H15C 109.5 . . ?
Si4 C16 H16A 109.5 . . ?
Si4 C16 H16B 109.5 . . ?
H16A C16 H16B 109.5 . . ?
Si4 C16 H16C 109.5 . . ?
H16A C16 H16C 109.5 . . ?
H16B C16 H16C 109.5 . . ?
Si5 C17 H17A 109.5 . . ?
Si5 C17 H17B 109.5 . . ?
H17A C17 H17B 109.5 . . ?
Si5 C17 H17C 109.5 . . ?
H17A C17 H17C 109.5 . . ?
H17B C17 H17C 109.5 . . ?
Si5 C18 H18A 109.5 . . ?
Si5 C18 H18B 109.5 . . ?
H18A C18 H18B 109.5 . . ?
Si5 C18 H18C 109.5 . . ?
H18A C18 H18C 109.5 . . ?
H18B C18 H18C 109.5 . . ?
Si5 C19 H19A 109.5 . . ?
Si5 C19 H19B 109.5 . . ?
H19A C19 H19B 109.5 . . ?
Si5 C19 H19C 109.5 . . ?
H19A C19 H19C 109.5 . . ?
H19B C19 H19C 109.5 . . ?

loop_
_geom_bond_atom_site_label_1
_geom_bond_atom_site_label_2
_geom_bond_distance
_geom_bond_site_symmetry_2
_geom_bond_publ_flag
Si1 C1 2.0999(19) . ?
Si1 C5 2.1119(19) . ?
Si1 Si2 2.4441(7) . ?
Si2 Si4 2.3492(7) . ?
Si2 Si3 2.3526(7) . ?
Si2 Si5 2.3569(7) . ?
Si3 C13 1.875(3) . ?
Si3 C11 1.876(2) . ?
Si3 C12 1.884(2) . ?
Si4 C14 1.868(2) . ?
Si4 C15 1.871(2) . ?
Si4 C16 1.877(2) . ?
Si5 C17 1.874(2) . ?
Si5 C18 1.879(2) . ?
Si5 C19 1.880(2) . ?
C1 C2 1.438(3) . ?
C1 C5 1.445(3) . ?
C1 C6 1.507(3) . ?
C2 C3 1.388(3) . ?
C2 C7 1.494(3) . ?
C3 C4 1.394(3) . ?
C3 C8 1.503(3) . ?
C4 C5 1.431(3) . ?
C4 C9 1.498(3) . ?
C5 C10 1.497(3) . ?
C6 H6A 0.9800 . ?
C6 H6B 0.9800 . ?
C6 H6C 0.9800 . ?
C7 H7A 0.9800 . ?
C7 H7B 0.9800 . ?
C7 H7C 0.9800 . ?
C8 H8A 0.9800 . ?
C8 H8B 0.9800 . ?
C8 H8C 0.9800 . ?
C9 H9A 0.9800 . ?
C9 H9B 0.9800 . ?
C9 H9C 0.9800 . ?
C10 H10A 0.9800 . ?
C10 H10B 0.9800 . ?
C10 H10C 0.9800 . ?
C11 H11A 0.9800 . ?
C11 H11B 0.9800 . ?
C11 H11C 0.9800 . ?
C12 H12A 0.9800 . ?
C12 H12B 0.9800 . ?
C12 H12C 0.9800 . ?
C13 H13A 0.9800 . ?
C13 H13B 0.9800 . ?
C13 H13C 0.9800 . ?
C14 H14A 0.9800 . ?
C14 H14B 0.9800 . ?
C14 H14C 0.9800 . ?
C15 H15A 0.9800 . ?
C15 H15B 0.9800 . ?
C15 H15C 0.9800 . ?
C16 H16A 0.9800 . ?
C16 H16B 0.9800 . ?
C16 H16C 0.9800 . ?
C17 H17A 0.9800 . ?
C17 H17B 0.9800 . ?
C17 H17C 0.9800 . ?
C18 H18A 0.9800 . ?
C18 H18B 0.9800 . ?
C18 H18C 0.9800 . ?
C19 H19A 0.9800 . ?
C19 H19B 0.9800 . ?
C19 H19C 0.9800 . ?
